data_7236456
loop_
_publ_author_name
'Yang, Yan'
'Chen, Lian'
'Jiang, Feilong'
'Yu, Muxin'
'Wan, Xiuyan'
'Zhang, Bo'
'Hong, Maochun'

_publ_section_title
;
 A family of doped lanthanide metal--organic frameworks for wide-range
 temperature sensing and tunable white light emission
;
_journal_issue 8
_journal_name_full 'Journal of Materials Chemistry C'
_journal_page_first 1981
_journal_paper_doi 10.1039/C6TC05316E
_journal_volume 5
_journal_year 2017
_chemical_formula_sum 'C10.5 H4.5 Eu0.5 N0.5 O5'
_chemical_formula_weight 293.63
_space_group_crystal_system orthorhombic
_space_group_IT_number 62
_space_group_name_Hall '-P 2ac 2n'
_space_group_name_H-M_alt 'P n m a'
_atom_sites_solution_hydrogens geom
_audit_creation_method SHELXL-2016/4
_audit_update_record
;
2016-09-20 deposited with the CCDC.
2017-02-03 downloaded from the CCDC.
;
_cell_angle_alpha 90
_cell_angle_beta 90
_cell_angle_gamma 90
_cell_formula_units_Z 8
_cell_length_a 8.5023(2)
_cell_length_b 17.3319(4)
_cell_length_c 12.1180(3)
_cell_measurement_reflns_used 3037
_cell_measurement_temperature 100.0(2)
_cell_measurement_theta_max 72.7330
_cell_measurement_theta_min 4.4380
_cell_volume 1785.72(7)
_computing_structure_refinement 'SHELXL-2016/4 (Sheldrick, 2016)'
_diffrn_ambient_temperature 100.0(2)
_diffrn_detector_area_resol_mean 10.5594
_diffrn_measured_fraction_theta_full 1.000
_diffrn_measured_fraction_theta_max 0.985
_diffrn_measurement_device_type 'SuperNova (Cu) X-ray Source'
_diffrn_measurement_method '\w scans'
_diffrn_radiation_type CuK\a
_diffrn_radiation_wavelength 1.54184
_diffrn_reflns_av_R_equivalents 0.0265
_diffrn_reflns_av_unetI/netI 0.0223
_diffrn_reflns_Laue_measured_fraction_full 1.000
_diffrn_reflns_Laue_measured_fraction_max 0.985
_diffrn_reflns_limit_h_max 10
_diffrn_reflns_limit_h_min -9
_diffrn_reflns_limit_k_max 21
_diffrn_reflns_limit_k_min -14
_diffrn_reflns_limit_l_max 13
_diffrn_reflns_limit_l_min -14
_diffrn_reflns_number 6770
_diffrn_reflns_point_group_measured_fraction_full 1.000
_diffrn_reflns_point_group_measured_fraction_max 0.985
_diffrn_reflns_theta_full 67.684
_diffrn_reflns_theta_max 73.271
_diffrn_reflns_theta_min 4.452
_diffrn_source 'sealed X-ray tube'
_exptl_absorpt_coefficient_mu 25.784
_exptl_absorpt_correction_T_max 1.00000
_exptl_absorpt_correction_T_min 0.60026
_exptl_absorpt_correction_type multi-scan
_exptl_crystal_colour colourless
_exptl_crystal_density_diffrn 2.184
_exptl_crystal_density_method 'not measured'
_exptl_crystal_description block
_exptl_crystal_F_000 1140
_exptl_crystal_size_max 0.2
_exptl_crystal_size_mid 0.2
_exptl_crystal_size_min 0.15
_refine_diff_density_max 1.505
_refine_diff_density_min -2.016
_refine_diff_density_rms 0.129
_refine_ls_extinction_method none
_refine_ls_goodness_of_fit_ref 1.214
_refine_ls_hydrogen_treatment constr
_refine_ls_matrix_type full
_refine_ls_number_parameters 152
_refine_ls_number_reflns 1828
_refine_ls_number_restraints 0
_refine_ls_restrained_S_all 1.214
_refine_ls_R_factor_all 0.0418
_refine_ls_R_factor_gt 0.0360
_refine_ls_shift/su_max 0.002
_refine_ls_shift/su_mean 0.000
_refine_ls_structure_factor_coef Fsqd
_refine_ls_weighting_details 'w=1/[\s^2^(Fo^2^)+(0.1000P)^2^] where P=(Fo^2^+2Fc^2^)/3'
_refine_ls_weighting_scheme calc
_refine_ls_wR_factor_gt 0.1393
_refine_ls_wR_factor_ref 0.1488
_reflns_Friedel_coverage 0.000
_reflns_number_gt 1577
_reflns_number_total 1828
_reflns_threshold_expression 'I > 2\s(I)'
_cod_data_source_file c6tc05316e2.cif
_cod_data_source_block EuL
_cod_original_formula_sum 'C10.50 H4.50 Eu0.50 N0.50 O5'
_cod_database_code 7236456
_shelx_shelxl_version_number 2016/4
_shelx_space_group_comment
;
The symmetry employed for this shelxl refinement is uniquely defined
by the following loop, which should always be used as a source of
symmetry information in preference to the above space-group names.
They are only intended as comments.
;

loop_
_space_group_symop_operation_xyz
'x, y, z'
'-x+1/2, -y, z+1/2'
'x+1/2, -y+1/2, -z+1/2'
'-x, y+1/2, -z'
'-x, -y, -z'
'x-1/2, y, -z-1/2'
'-x-1/2, y-1/2, z-1/2'
'x, -y-1/2, z'

loop_
_atom_site_label
_atom_site_type_symbol
_atom_site_fract_x
_atom_site_fract_y
_atom_site_fract_z
_atom_site_U_iso_or_equiv
_atom_site_adp_type
_atom_site_occupancy
_atom_site_site_symmetry_order
_atom_site_calc_flag
_atom_site_refinement_flags_posn
_atom_site_refinement_flags_adp
_atom_site_refinement_flags_occupancy
EU1 Eu -0.00276(4) 0.250000 0.31883(3) 0.0119(2) Uani 1 2 d S T P
O1 O 0.0757(5) 0.250000 0.5216(4) 0.0146(8) Uani 1 2 d S T P
O5 O -0.4358(4) -0.11405(17) 0.0730(3) 0.0219(7) Uani 1 1 d . . .
O2 O -0.2604(6) 0.250000 0.4121(5) 0.0356(12) Uani 1 2 d S T P
N1 N -0.0959(6) 0.250000 -0.0655(4) 0.0124(9) Uani 1 2 d S T P
C2 C -0.1798(5) 0.0966(2) 0.0336(4) 0.0151(8) Uani 1 1 d . . .
C11 C 0.1838(9) 0.250000 -0.1854(5) 0.0226(14) Uani 1 2 d S T P
H11 H 0.280133 0.250000 -0.225102 0.027 Uiso 1 2 calc R U P
O4 O -0.0158(4) 0.1677(3) 0.1548(4) 0.0242(9) Uani 1 1 d . . .
C5 C -0.3868(6) -0.0946(3) -0.0229(4) 0.0219(10) Uani 1 1 d . . .
O6 O -0.4215(5) -0.1293(2) -0.1096(3) 0.0356(10) Uani 1 1 d . . .
C8 C -0.1110(5) 0.1100(2) -0.0695(4) 0.0143(8) Uani 1 1 d . . .
C7 C -0.1288(6) 0.0558(3) -0.1533(4) 0.0202(9) Uani 1 1 d . . .
H7 H -0.080340 0.064408 -0.222876 0.024 Uiso 1 1 calc R U .
C10 C 0.1130(5) 0.1810(2) -0.1563(4) 0.0175(9) Uani 1 1 d . . .
H10 H 0.159062 0.133141 -0.176667 0.021 Uiso 1 1 calc R U .
C9 C -0.0274(5) 0.1831(3) -0.0965(4) 0.0147(9) Uani 1 1 d . . .
C1 C -0.1544(5) 0.1496(2) 0.1296(3) 0.0186(9) Uani 1 1 d . . .
C4 C -0.2872(6) -0.0237(3) -0.0349(4) 0.0167(10) Uani 1 1 d . . .
C6 C -0.2159(5) -0.0101(3) -0.1363(4) 0.0211(10) Uani 1 1 d . . .
H6 H -0.227341 -0.046576 -0.194321 0.025 Uiso 1 1 calc R U .
C3 C -0.2682(6) 0.0293(3) 0.0496(4) 0.0165(10) Uani 1 1 d . . .
H3 H -0.315710 0.019862 0.119270 0.020 Uiso 1 1 calc R U .
O3 O -0.2710(4) 0.1716(2) 0.1858(3) 0.0270(8) Uiso 1 1 d . . .

loop_
_atom_site_aniso_label
_atom_site_aniso_U_11
_atom_site_aniso_U_22
_atom_site_aniso_U_33
_atom_site_aniso_U_23
_atom_site_aniso_U_13
_atom_site_aniso_U_12
EU1 0.0152(3) 0.0126(3) 0.0080(3) 0.000 0.00177(11) 0.000
O1 0.0105(18) 0.0107(18) 0.023(2) 0.000 -0.0021(16) 0.000
O5 0.0302(18) 0.0155(15) 0.0199(17) -0.0005(12) -0.0006(14) -0.0035(14)
O2 0.031(3) 0.036(3) 0.039(3) 0.000 0.003(2) 0.000
N1 0.018(2) 0.010(2) 0.009(2) 0.000 -0.0017(19) 0.000
C2 0.0151(19) 0.0102(18) 0.020(2) 0.0006(15) -0.0007(16) 0.0025(16)
C11 0.024(3) 0.029(4) 0.015(3) 0.000 0.003(2) 0.000
O4 0.038(2) 0.022(2) 0.0123(18) 0.0005(18) -0.0084(13) -0.0103(14)
C5 0.027(2) 0.015(2) 0.024(2) -0.0046(18) -0.0004(19) 0.0000(19)
O6 0.058(3) 0.0283(18) 0.0202(18) -0.0074(14) 0.0051(17) -0.0208(19)
C8 0.0148(18) 0.0112(18) 0.017(2) 0.0013(16) -0.0039(16) 0.0007(15)
C7 0.025(2) 0.019(2) 0.017(2) -0.0011(18) 0.0008(17) -0.0016(18)
C10 0.018(2) 0.015(2) 0.019(2) -0.0017(16) 0.0049(16) 0.0021(17)
C9 0.0200(18) 0.015(2) 0.009(2) -0.0029(17) -0.0049(18) -0.0017(18)
C1 0.031(2) 0.0129(19) 0.012(2) 0.0022(16) 0.0013(17) 0.0000(18)
C4 0.023(2) 0.012(2) 0.016(2) -0.0013(18) -0.0001(17) -0.0009(19)
C6 0.026(2) 0.018(2) 0.019(2) -0.0069(18) -0.0020(18) -0.0011(19)
C3 0.020(2) 0.014(2) 0.015(2) 0.0024(17) -0.0014(17) 0.0009(18)

loop_
_atom_type_symbol
_atom_type_description
_atom_type_scat_dispersion_real
_atom_type_scat_dispersion_imag
_atom_type_scat_source
C C 0.0181 0.0091 'International Tables Vol C Tables 4.2.6.8 and 6.1.1.4'
H H 0.0000 0.0000 'International Tables Vol C Tables 4.2.6.8 and 6.1.1.4'
Eu Eu -8.9294 11.1857 'International Tables Vol C Tables 4.2.6.8 and 6.1.1.4'
N N 0.0311 0.0180 'International Tables Vol C Tables 4.2.6.8 and 6.1.1.4'
O O 0.0492 0.0322 'International Tables Vol C Tables 4.2.6.8 and 6.1.1.4'

loop_
_geom_angle_atom_site_label_1
_geom_angle_atom_site_label_2
_geom_angle_atom_site_label_3
_geom_angle
_geom_angle_site_symmetry_1
_geom_angle_site_symmetry_3
O6 EU1 O6 125.4(2) 7_566 2_455
O6 EU1 O3 74.31(14) 7_566 3
O6 EU1 O3 137.57(14) 2_455 3
O6 EU1 O3 137.57(14) 7_566 6_656
O6 EU1 O3 74.31(14) 2_455 6_656
O3 EU1 O3 69.14(18) 3 6_656
O6 EU1 O4 143.52(14) 7_566 .
O6 EU1 O4 76.63(14) 2_455 .
O3 EU1 O4 110.42(12) 3 .
O3 EU1 O4 71.80(12) 6_656 .
O6 EU1 O4 76.63(14) 7_566 8_565
O6 EU1 O4 143.52(14) 2_455 8_565
O3 EU1 O4 71.80(12) 3 8_565
O3 EU1 O4 110.42(12) 6_656 8_565
O4 EU1 O4 71.3(2) . 8_565
O6 EU1 O2 65.67(11) 7_566 .
O6 EU1 O2 65.67(11) 2_455 .
O3 EU1 O2 137.92(11) 3 .
O3 EU1 O2 137.92(11) 6_656 .
O4 EU1 O2 109.38(14) . .
O4 EU1 O2 109.38(14) 8_565 .
O6 EU1 O1 73.52(10) 7_566 .
O6 EU1 O1 73.52(10) 2_455 .
O3 EU1 O1 78.87(11) 3 .
O3 EU1 O1 78.87(11) 6_656 .
O4 EU1 O1 142.66(12) . .
O4 EU1 O1 142.66(12) 8_565 .
O2 EU1 O1 77.90(16) . .
C9 N1 C9 118.3(5) . 8_565
C8 C2 C3 119.1(4) . .
C8 C2 C1 122.1(4) . .
C3 C2 C1 118.7(4) . .
C10 C11 C10 119.5(6) . 8_565
C1 O4 EU1 112.6(3) . .
O6 C5 O5 124.1(4) . .
O6 C5 C4 116.5(4) . .
O5 C5 C4 119.3(4) . .
C5 O6 EU1 143.5(3) . 2_454
C7 C8 C2 119.7(4) . .
C7 C8 C9 117.7(4) . .
C2 C8 C9 122.5(4) . .
C6 C7 C8 120.6(4) . .
C11 C10 C9 118.8(4) . .
N1 C9 C10 122.3(4) . .
N1 C9 C8 117.6(4) . .
C10 C9 C8 120.0(4) . .
O4 C1 O3 122.0(4) . .
O4 C1 C2 118.4(4) . .
O3 C1 C2 119.4(4) . .
C3 C4 C6 119.4(4) . .
C3 C4 C5 122.5(5) . .
C6 C4 C5 118.1(4) . .
C7 C6 C4 120.5(4) . .
C4 C3 C2 120.8(5) . .
C1 O3 EU1 143.7(3) . 6_556

loop_
_geom_bond_atom_site_label_1
_geom_bond_atom_site_label_2
_geom_bond_distance
_geom_bond_site_symmetry_2
EU1 O6 2.355(3) 7_566
EU1 O6 2.355(3) 2_455
EU1 O3 2.394(4) 3
EU1 O3 2.394(4) 6_656
EU1 O4 2.450(5) .
EU1 O4 2.450(5) 8_565
EU1 O2 2.465(5) .
EU1 O1 2.547(4) .
O5 C5 1.279(6) .
N1 C9 1.351(6) .
N1 C9 1.351(6) 8_565
C2 C8 1.398(6) .
C2 C3 1.401(6) .
C2 C1 1.499(6) .
C11 C10 1.384(6) .
C11 C10 1.384(6) 8_565
O4 C1 1.257(6) .
C5 O6 1.246(6) .
C5 C4 1.499(6) .
O6 EU1 2.355(3) 2_454
C8 C7 1.391(6) .
C8 C9 1.490(6) .
C7 C6 1.377(6) .
C10 C9 1.397(6) .
C1 O3 1.261(6) .
C4 C3 1.385(8) .
C4 C6 1.390(7) .
O3 EU1 2.394(4) 6_556
